data_4505441
loop_
_publ_author_name
'Vande Velde, Christophe M. L.'
'Chen, Li-Juan'
'Baeke, Jan K.'
'Moens, Maarten'
'Dieltiens, Pieter'
'Geise, Herman J.'
'Zeller, Matthias'
'Hunter, Allen D.'
'Blockhuys, Frank'

_publ_contact_author
; Frank Blockhuys
  University of Antwerp, 
  Department of Chemistry,
  Universiteitsplein 1, 
  B-2610 Wilrijk, Belgium

;
_publ_section_title
;
 The Influence of the Side Chain Length on &#x2212;OCH3&#x2212;\p
 Interactions Determining the Crystal Packing of Four Substituted
 1,4-Bis(\a-styryl)benzenes
;
_journal_issue 4
_journal_name_full 'Crystal Growth &amp; Design'
_journal_page_first 823
_journal_paper_doi 10.1021/cg0499764
_journal_volume 4
_journal_year 2004
_chemical_formula_sum 'C30 H34 O8'
_chemical_formula_weight 522.57
_chemical_name_common
; 
 E,E-1,4-bis[2-(2,4,6-trimethoxyphenyl)ethenyl]-2,5-dimethoxybenzene
;
_chemical_name_systematic
; 
 E,E-1,4-bis[2-(2,4,6-trimethoxyphenyl)ethenyl]-2,5-dimethoxybenzene 
;
_space_group_IT_number 2
_symmetry_cell_setting triclinic
_symmetry_space_group_name_Hall '-P 1'
_symmetry_space_group_name_H-M 'P -1'
_atom_sites_solution_hydrogens geom
_atom_sites_solution_primary direct
_atom_sites_solution_secondary difmap
_audit_creation_method SHELXL-97
_cell_angle_alpha 101.214(2)
_cell_angle_beta 105.716(2)
_cell_angle_gamma 93.070(2)
_cell_formula_units_Z 1
_cell_length_a 8.0838(9)
_cell_length_b 8.9765(10)
_cell_length_c 9.9412(11)
_cell_measurement_reflns_used 2565
_cell_measurement_temperature 298(2)
_cell_measurement_theta_max 28.082
_cell_measurement_theta_min 2.634
_cell_volume 676.83(13)
_computing_cell_refinement 'SAINT+ (Bruker, 1997-1999)'
_computing_data_collection 'SMART (Bruker, 1997-2000)'
_computing_data_reduction SAINT+
_computing_molecular_graphics SHELXL-97
_computing_publication_material SHELXL-97
_computing_structure_refinement 'SHELXL-97 (Sheldrick, 1997)'
_computing_structure_solution 'SHELXS-97 (Sheldrick, 1997)'
_diffrn_ambient_temperature 298(2)
_diffrn_measured_fraction_theta_full 0.898
_diffrn_measured_fraction_theta_max 0.898
_diffrn_measurement_device_type 'Bruker AXS SMART APEX CCD diffractometer'
_diffrn_measurement_method 'omega scans'
_diffrn_radiation_monochromator graphite
_diffrn_radiation_source 'fine-focus sealed tube'
_diffrn_radiation_type MoK\a
_diffrn_radiation_wavelength 0.71073
_diffrn_reflns_av_R_equivalents 0.0171
_diffrn_reflns_av_sigmaI/netI 0.0288
_diffrn_reflns_limit_h_max 10
_diffrn_reflns_limit_h_min -10
_diffrn_reflns_limit_k_max 11
_diffrn_reflns_limit_k_min -11
_diffrn_reflns_limit_l_max 13
_diffrn_reflns_limit_l_min -13
_diffrn_reflns_number 5693
_diffrn_reflns_theta_full 28.25
_diffrn_reflns_theta_max 28.25
_diffrn_reflns_theta_min 2.18
_diffrn_standards_decay_% none
_diffrn_standards_interval_count \\infty
_diffrn_standards_interval_time \\infty
_diffrn_standards_number 0
_exptl_absorpt_coefficient_mu 0.093
_exptl_absorpt_correction_T_max 0.98
_exptl_absorpt_correction_T_min 0.90034
_exptl_absorpt_correction_type multi-scan
_exptl_absorpt_process_details '(SADABS in SAINT+; Bruker, 1997-1999)'
_exptl_crystal_colour orange
_exptl_crystal_density_diffrn 1.282
_exptl_crystal_density_method 'not measured'
_exptl_crystal_description block
_exptl_crystal_F_000 278
_exptl_crystal_size_max 0.34
_exptl_crystal_size_mid 0.30
_exptl_crystal_size_min 0.20
_refine_diff_density_max 0.202
_refine_diff_density_min -0.259
_refine_diff_density_rms 0.049
_refine_ls_extinction_method none
_refine_ls_goodness_of_fit_ref 1.040
_refine_ls_hydrogen_treatment refall
_refine_ls_matrix_type full
_refine_ls_number_parameters 240
_refine_ls_number_reflns 2995
_refine_ls_number_restraints 0
_refine_ls_restrained_S_all 1.040
_refine_ls_R_factor_all 0.0693
_refine_ls_R_factor_gt 0.0536
_refine_ls_shift/su_max 0.000
_refine_ls_shift/su_mean 0.000
_refine_ls_structure_factor_coef Fsqd
_refine_ls_weighting_details 'calc w=1/[\s^2^(Fo^2^)+(0.0751P)^2^+0.0709P] where P=(Fo^2^+2Fc^2^)/3'
_refine_ls_weighting_scheme calc
_refine_ls_wR_factor_gt 0.1328
_refine_ls_wR_factor_ref 0.1423
_reflns_number_gt 2300
_reflns_number_total 2995
_reflns_threshold_expression >2sigma(I)
_cod_data_source_file cg0499764si20040106_102618.cif
_cod_data_source_block metrkt
_cod_original_cell_volume 676.82(13)
_cod_original_sg_symbol_H-M P-1
_cod_database_code 4505441

loop_
_symmetry_equiv_pos_as_xyz
'x, y, z'
'-x, -y, -z'

loop_
_atom_site_label
_atom_site_type_symbol
_atom_site_fract_x
_atom_site_fract_y
_atom_site_fract_z
_atom_site_U_iso_or_equiv
_atom_site_adp_type
_atom_site_occupancy
_atom_site_symmetry_multiplicity
_atom_site_calc_flag
C16 C -0.25667(19) -1.01058(15) -0.68070(16) 0.0403(4) Uani 1 1 d
C2 C -0.3772(2) -0.75340(16) -0.65997(17) 0.0426(4) Uani 1 1 d
H2A H -0.382(2) -0.7453(19) -0.7563(18) 0.055(5) Uiso 1 1 d
C14 C -0.1781(2) -1.16889(17) -0.87898(17) 0.0467(4) Uani 1 1 d
H14A H -0.171(2) -1.1881(19) -0.9724(19) 0.049(4) Uiso 1 1 d
C12 C -0.1360(2) -1.25332(17) -0.65735(17) 0.0462(4) Uani 1 1 d
H12A H -0.098(2) -1.3243(18) -0.5988(17) 0.047(4) Uiso 1 1 d
O4 O -0.47125(17) -0.47149(13) -0.21228(12) 0.0574(4) Uani 1 1 d
O1 O -0.21584(17) -1.09304(13) -0.46519(12) 0.0575(4) Uani 1 1 d
C4 C -0.4250(2) -0.60978(16) -0.43237(16) 0.0420(4) Uani 1 1 d
H4A H -0.374(2) -0.6870(19) -0.3838(17) 0.050(4) Uiso 1 1 d
O2 O -0.06435(17) -1.39876(13) -0.86269(13) 0.0622(4) Uani 1 1 d
C21 C -0.1535(3) -1.1962(2) -0.3759(2) 0.0550(5) Uani 1 1 d
H21D H -0.172(3) -1.158(2) -0.289(2) 0.074(6) Uiso 1 1 d
H21E H -0.216(2) -1.297(2) -0.4170(19) 0.063(5) Uiso 1 1 d
H21F H -0.030(3) -1.201(2) -0.3614(19) 0.064(5) Uiso 1 1 d
C11 C -0.2015(2) -1.12213(16) -0.60116(16) 0.0419(4) Uani 1 1 d
C1 C -0.3223(2) -0.87573(17) -0.61164(18) 0.0443(4) Uani 1 1 d
H1A H -0.323(2) -0.884(2) -0.518(2) 0.062(5) Uiso 1 1 d
C3 C -0.43743(19) -0.62447(15) -0.57756(16) 0.0386(3) Uani 1 1 d
C5 C -0.4855(2) -0.48942(16) -0.35562(15) 0.0403(4) Uani 1 1 d
C15 C -0.2407(2) -1.03827(16) -0.82095(16) 0.0422(4) Uani 1 1 d
C6 C -0.4064(3) -0.5914(2) -0.1450(2) 0.0569(5) Uani 1 1 d
H6A H -0.406(3) -0.565(2) -0.048(2) 0.070(6) Uiso 1 1 d
H6B H -0.485(3) -0.691(3) -0.195(2) 0.080(6) Uiso 1 1 d
H6C H -0.290(3) -0.604(2) -0.1482(19) 0.066(5) Uiso 1 1 d
C13 C -0.1256(2) -1.27473(16) -0.79581(17) 0.0448(4) Uani 1 1 d
C22 C -0.0368(3) -1.5243(2) -0.7950(3) 0.0662(6) Uani 1 1 d
H22D H -0.006(3) -1.601(3) -0.857(2) 0.081(6) Uiso 1 1 d
H22E H 0.054(3) -1.501(2) -0.704(2) 0.080(7) Uiso 1 1 d
H22F H -0.146(3) -1.561(2) -0.774(2) 0.089(7) Uiso 1 1 d
C23 C -0.2794(4) -0.9504(3) -1.0391(2) 0.0650(6) Uani 1 1 d
H23D H -0.323(3) -0.862(3) -1.072(2) 0.085(7) Uiso 1 1 d
H23E H -0.159(3) -0.952(2) -1.039(2) 0.081(7) Uiso 1 1 d
H23F H -0.345(3) -1.044(3) -1.099(2) 0.097(8) Uiso 1 1 d
O3 O -0.29036(17) -0.92778(12) -0.89641(12) 0.0553(3) Uani 1 1 d

loop_
_atom_site_aniso_label
_atom_site_aniso_U_11
_atom_site_aniso_U_22
_atom_site_aniso_U_33
_atom_site_aniso_U_23
_atom_site_aniso_U_13
_atom_site_aniso_U_12
C16 0.0471(8) 0.0311(7) 0.0438(8) 0.0064(6) 0.0152(6) 0.0103(6)
C2 0.0509(9) 0.0361(8) 0.0434(8) 0.0065(6) 0.0180(7) 0.0120(6)
C14 0.0602(10) 0.0404(8) 0.0451(9) 0.0083(7) 0.0232(8) 0.0155(7)
C12 0.0554(10) 0.0350(8) 0.0525(9) 0.0145(7) 0.0172(7) 0.0160(7)
O4 0.0872(9) 0.0508(7) 0.0410(6) 0.0142(5) 0.0224(6) 0.0314(6)
O1 0.0881(9) 0.0481(7) 0.0469(7) 0.0164(5) 0.0290(6) 0.0262(6)
C4 0.0510(9) 0.0329(7) 0.0441(8) 0.0112(6) 0.0133(7) 0.0145(6)
O2 0.0868(9) 0.0427(6) 0.0685(8) 0.0117(6) 0.0368(7) 0.0328(6)
C21 0.0670(13) 0.0558(11) 0.0470(10) 0.0213(9) 0.0166(9) 0.0116(9)
C11 0.0496(9) 0.0358(8) 0.0423(8) 0.0080(6) 0.0159(7) 0.0090(6)
C1 0.0570(10) 0.0357(8) 0.0438(9) 0.0073(6) 0.0199(7) 0.0144(7)
C3 0.0415(8) 0.0305(7) 0.0441(8) 0.0056(6) 0.0135(6) 0.0084(6)
C5 0.0486(8) 0.0352(7) 0.0380(8) 0.0074(6) 0.0131(6) 0.0101(6)
C15 0.0500(9) 0.0336(7) 0.0459(9) 0.0109(6) 0.0159(7) 0.0116(6)
C6 0.0702(13) 0.0630(12) 0.0459(10) 0.0220(9) 0.0199(9) 0.0273(10)
C13 0.0499(9) 0.0330(7) 0.0537(9) 0.0052(6) 0.0198(7) 0.0132(6)
C22 0.0832(15) 0.0412(10) 0.0826(15) 0.0153(10) 0.0322(13) 0.0290(10)
C23 0.0925(17) 0.0642(13) 0.0526(11) 0.0258(10) 0.0309(11) 0.0324(12)
O3 0.0840(9) 0.0464(6) 0.0471(7) 0.0186(5) 0.0278(6) 0.0297(6)

loop_
_atom_type_symbol
_atom_type_description
_atom_type_scat_dispersion_real
_atom_type_scat_dispersion_imag
_atom_type_scat_source
C C 0.0033 0.0016 'International Tables Vol C Tables 4.2.6.8 and 6.1.1.4'
H H 0.0000 0.0000 'International Tables Vol C Tables 4.2.6.8 and 6.1.1.4'
O O 0.0106 0.0060 'International Tables Vol C Tables 4.2.6.8 and 6.1.1.4'

loop_
_geom_angle_atom_site_label_1
_geom_angle_atom_site_label_2
_geom_angle_atom_site_label_3
_geom_angle
_geom_angle_site_symmetry_1
_geom_angle_site_symmetry_3
C15 C16 C11 116.10(12) . .
C15 C16 C1 125.54(13) . .
C11 C16 C1 118.35(13) . .
C1 C2 C3 124.85(14) . .
C1 C2 H2A 120.6(11) . .
C3 C2 H2A 114.6(11) . .
C15 C14 C13 119.21(14) . .
C15 C14 H14A 121.9(10) . .
C13 C14 H14A 118.9(10) . .
C13 C12 C11 118.70(14) . .
C13 C12 H12A 122.0(10) . .
C11 C12 H12A 119.3(10) . .
C5 O4 C6 117.24(12) . .
C11 O1 C21 118.58(13) . .
C5 C4 C3 122.39(13) . .
C5 C4 H4A 118.7(10) . .
C3 C4 H4A 118.9(10) . .
C13 O2 C22 117.93(14) . .
O1 C21 H21D 106.7(13) . .
O1 C21 H21E 110.3(11) . .
H21D C21 H21E 110.0(16) . .
O1 C21 H21F 111.0(11) . .
H21D C21 H21F 108.6(17) . .
H21E C21 H21F 110.2(16) . .
O1 C11 C12 122.10(14) . .
O1 C11 C16 115.47(12) . .
C12 C11 C16 122.43(14) . .
C2 C1 C16 130.60(15) . .
C2 C1 H1A 119.4(12) . .
C16 C1 H1A 110.0(12) . .
C4 C3 C5 117.04(12) . 2_444
C4 C3 C2 122.58(13) . .
C5 C3 C2 120.36(13) 2_444 .
O4 C5 C4 123.18(13) . .
O4 C5 C3 116.24(12) . 2_444
C4 C5 C3 120.56(13) . 2_444
O3 C15 C14 121.94(14) . .
O3 C15 C16 115.87(12) . .
C14 C15 C16 122.19(14) . .
O4 C6 H6A 108.0(12) . .
O4 C6 H6B 109.1(11) . .
H6A C6 H6B 110.1(16) . .
O4 C6 H6C 111.2(11) . .
H6A C6 H6C 108.6(16) . .
H6B C6 H6C 109.7(16) . .
O2 C13 C12 124.07(14) . .
O2 C13 C14 114.57(14) . .
C12 C13 C14 121.36(13) . .
O2 C22 H22D 107.4(13) . .
O2 C22 H22E 114.3(13) . .
H22D C22 H22E 108.3(18) . .
O2 C22 H22F 110.5(12) . .
H22D C22 H22F 110.1(19) . .
H22E C22 H22F 106.2(18) . .
O3 C23 H23D 104.3(13) . .
O3 C23 H23E 109.8(12) . .
H23D C23 H23E 109.0(17) . .
O3 C23 H23F 112.3(14) . .
H23D C23 H23F 112.0(18) . .
H23E C23 H23F 109.3(19) . .
C15 O3 C23 118.41(12) . .

loop_
_geom_bond_atom_site_label_1
_geom_bond_atom_site_label_2
_geom_bond_distance
_geom_bond_site_symmetry_2
C16 C15 1.410(2) .
C16 C11 1.411(2) .
C16 C1 1.470(2) .
C2 C1 1.333(2) .
C2 C3 1.4682(19) .
C2 H2A 0.964(17) .
C14 C15 1.387(2) .
C14 C13 1.387(2) .
C14 H14A 0.930(17) .
C12 C13 1.379(2) .
C12 C11 1.396(2) .
C12 H12A 0.952(16) .
O4 C5 1.3747(18) .
O4 C6 1.425(2) .
O1 C11 1.3638(18) .
O1 C21 1.4233(19) .
C4 C5 1.388(2) .
C4 C3 1.399(2) .
C4 H4A 0.968(17) .
O2 C13 1.3698(17) .
O2 C22 1.419(2) .
C21 H21D 0.92(2) .
C21 H21E 0.97(2) .
C21 H21F 0.97(2) .
C1 H1A 0.950(19) .
C3 C5 1.4082(19) 2_444
C5 C3 1.4082(19) 2_444
C15 O3 1.3698(17) .
C6 H6A 0.94(2) .
C6 H6B 1.02(2) .
C6 H6C 0.96(2) .
C22 H22D 0.93(2) .
C22 H22E 0.98(2) .
C22 H22F 1.01(2) .
C23 O3 1.421(2) .
C23 H23D 0.96(2) .
C23 H23E 0.98(2) .
C23 H23F 0.96(2) .
